data_7034120
loop_
_publ_author_name
'Wright, Luka A.'
'Hope, Eric G.'
'Solan, Gregory A.'
'Cross, Warren B.'
'Singh, Kuldip'

_publ_section_title
;
 O,N,N-Pincer ligand effects on oxidatively induced carbon-chlorine
 coupling reactions at palladium.
;
_journal_issue 13
_journal_name_full 'Dalton transactions (Cambridge, England : 2003)'
_journal_page_first 6040
_journal_page_last 6051
_journal_paper_doi 10.1039/c5dt00062a
_journal_volume 44
_journal_year 2015
_chemical_formula_moiety 'C24 H24 N3 O Pd, C F3 O3 S, C2 H3 N'
_chemical_formula_sum 'C27 H27 F3 N4 O4 Pd S'
_chemical_formula_weight 666.99
_chemical_name_systematic
; 
 ? 
;
_space_group_IT_number 2
_symmetry_cell_setting triclinic
_symmetry_space_group_name_Hall '-P 1'
_symmetry_space_group_name_H-M 'P -1'
_atom_sites_solution_hydrogens geom
_atom_sites_solution_primary direct
_atom_sites_solution_secondary difmap
_audit_creation_method SHELXL-97
_audit_update_record
;
2015-02-09 deposited with the CCDC.
2015-02-18 downloaded from the CCDC.
;
_cell_angle_alpha 80.989(15)
_cell_angle_beta 78.907(15)
_cell_angle_gamma 64.369(13)
_cell_formula_units_Z 4
_cell_length_a 13.264(11)
_cell_length_b 13.822(11)
_cell_length_c 17.160(14)
_cell_measurement_reflns_used 1000
_cell_measurement_temperature 150(2)
_cell_measurement_theta_max 28.231
_cell_measurement_theta_min 2.240
_cell_volume 2774(4)
_computing_cell_refinement 'Bruker SMART'
_computing_data_collection 'Bruker SMART'
_computing_data_reduction 'Bruker SHELXTL'
_computing_molecular_graphics 'Bruker SHELXTL'
_computing_publication_material 'Bruker SHELXTL'
_computing_structure_refinement 'SHELXL-97 (Sheldrick, 1997)'
_computing_structure_solution 'SHELXS-97 (Sheldrick, 1990)'
_diffrn_ambient_temperature 150(2)
_diffrn_measured_fraction_theta_full 0.987
_diffrn_measured_fraction_theta_max 0.987
_diffrn_measurement_device_type 'Bruker Apex 2000 CCD area detector'
_diffrn_measurement_method 'phi and omega scans'
_diffrn_radiation_monochromator graphite
_diffrn_radiation_source 'fine-focus sealed tube'
_diffrn_radiation_type MoK\a
_diffrn_radiation_wavelength 0.71073
_diffrn_reflns_av_R_equivalents 0.1073
_diffrn_reflns_av_sigmaI/netI 0.1559
_diffrn_reflns_limit_h_max 16
_diffrn_reflns_limit_h_min -16
_diffrn_reflns_limit_k_max 17
_diffrn_reflns_limit_k_min -16
_diffrn_reflns_limit_l_max 21
_diffrn_reflns_limit_l_min -21
_diffrn_reflns_number 21653
_diffrn_reflns_theta_full 26.00
_diffrn_reflns_theta_max 26.00
_diffrn_reflns_theta_min 1.64
_exptl_absorpt_coefficient_mu 0.805
_exptl_absorpt_correction_T_max 0.831
_exptl_absorpt_correction_T_min 0.455
_exptl_absorpt_correction_type empirical
_exptl_absorpt_process_details
;
absorption correction based on 6715 reflections(SADABS);Rint 0.1370 before
correction and 0.0694 after.
;
_exptl_crystal_colour yellow
_exptl_crystal_density_diffrn 1.597
_exptl_crystal_density_method 'not measured'
_exptl_crystal_description plate
_exptl_crystal_F_000 1352
_exptl_crystal_size_max 0.45
_exptl_crystal_size_mid 0.43
_exptl_crystal_size_min 0.04
_refine_diff_density_max 1.806
_refine_diff_density_min -2.301
_refine_diff_density_rms 0.177
_refine_ls_extinction_method none
_refine_ls_goodness_of_fit_ref 1.033
_refine_ls_hydrogen_treatment constr
_refine_ls_matrix_type full
_refine_ls_number_parameters 740
_refine_ls_number_reflns 10758
_refine_ls_number_restraints 36
_refine_ls_restrained_S_all 1.038
_refine_ls_R_factor_all 0.1570
_refine_ls_R_factor_gt 0.0999
_refine_ls_shift/su_max 0.000
_refine_ls_shift/su_mean 0.000
_refine_ls_structure_factor_coef Fsqd
_refine_ls_weighting_details 'calc w=1/[\s^2^(Fo^2^)+(0.1366P)^2^+0.0000P] where P=(Fo^2^+2Fc^2^)/3'
_refine_ls_weighting_scheme calc
_refine_ls_wR_factor_gt 0.2351
_refine_ls_wR_factor_ref 0.2619
_reflns_number_gt 6520
_reflns_number_total 10758
_reflns_threshold_expression >2sigma(I)
_cod_data_source_file c5dt00062a1.cif
_cod_data_source_block 13015
_cod_depositor_comments
;
The following automatic conversions were performed:

'_symmetry_cell_setting' value 'Triclinic' changed to 'triclinic'
according to
/usr/data/users/saulius/crontab/automatic-downloads/rss-feeds/RSC/lib/dictionaries/cif_core.dic
dictionary named 'cif_core.dic' version 2.4.2 from 2011-04-26.

Automatic conversion script
Id: cif_fix_values 3008 2015-01-20 13:52:24Z robertas 

 Adding full bibliography for 7034115--7034122.cif.
;
_cod_original_sg_symbol_H-M P-1
_cod_database_code 7034120

loop_
_symmetry_equiv_pos_as_xyz
'x, y, z'
'-x, -y, -z'

loop_
_atom_site_label
_atom_site_type_symbol
_atom_site_fract_x
_atom_site_fract_y
_atom_site_fract_z
_atom_site_U_iso_or_equiv
_atom_site_adp_type
_atom_site_occupancy
_atom_site_symmetry_multiplicity
_atom_site_calc_flag
_atom_site_refinement_flags
_atom_site_disorder_assembly
_atom_site_disorder_group
Pd1 Pd 0.45216(6) 0.17003(6) 0.40941(4) 0.0308(2) Uani 1 1 d . . .
O1 O 0.6138(6) 0.0759(6) 0.4020(4) 0.0407(17) Uani 1 1 d . . .
N1 N 0.2835(7) 0.2571(6) 0.4242(5) 0.036(2) Uani 1 1 d . . .
N2 N 0.4267(7) 0.1586(6) 0.5258(5) 0.0277(17) Uani 1 1 d . . .
N3 N 0.4718(7) 0.1807(7) 0.2899(6) 0.038(2) Uani 1 1 d . . .
C1 C 0.2193(8) 0.3115(7) 0.3586(6) 0.031(2) Uani 1 1 d . . .
C2 C 0.1907(11) 0.2529(9) 0.3152(7) 0.052(3) Uani 1 1 d . . .
H2 H 0.2094 0.1785 0.3294 0.063 Uiso 1 1 calc R . .
C3 C 0.1343(10) 0.3052(10) 0.2506(7) 0.052(3) Uani 1 1 d . . .
H3 H 0.1136 0.2662 0.2206 0.063 Uiso 1 1 calc R . .
C4 C 0.1073(9) 0.4133(8) 0.2288(6) 0.039(2) Uani 1 1 d . . .
C5 C 0.1384(8) 0.4668(8) 0.2715(6) 0.036(2) Uani 1 1 d . . .
H5 H 0.1215 0.5406 0.2560 0.044 Uiso 1 1 calc R . .
C6 C 0.1946(8) 0.4182(8) 0.3375(7) 0.040(3) Uani 1 1 d . . .
H6 H 0.2151 0.4580 0.3670 0.048 Uiso 1 1 calc R . .
C7 C 0.2335(8) 0.2551(8) 0.4955(6) 0.035(2) Uani 1 1 d . . .
C8 C 0.1112(8) 0.3040(9) 0.5231(7) 0.048(3) Uani 1 1 d . . .
H8A H 0.0708 0.3424 0.4777 0.071 Uiso 1 1 calc R . .
H8B H 0.0951 0.3547 0.5627 0.071 Uiso 1 1 calc R . .
H8C H 0.0864 0.2474 0.5473 0.071 Uiso 1 1 calc R . .
C9 C 0.3129(8) 0.1987(7) 0.5571(6) 0.033(2) Uani 1 1 d . . .
C10 C 0.2782(9) 0.1861(8) 0.6350(6) 0.039(3) Uani 1 1 d . . .
H10 H 0.1999 0.2121 0.6548 0.047 Uiso 1 1 calc R . .
C11 C 0.3595(10) 0.1338(8) 0.6870(7) 0.047(3) Uani 1 1 d . . .
H11 H 0.3365 0.1261 0.7427 0.056 Uiso 1 1 calc R . .
C12 C 0.4724(9) 0.0939(8) 0.6571(6) 0.039(2) Uani 1 1 d . . .
H12 H 0.5270 0.0565 0.6922 0.047 Uiso 1 1 calc R . .
C13 C 0.5078(9) 0.1075(7) 0.5761(6) 0.034(2) Uani 1 1 d . . .
C14 C 0.6286(8) 0.0692(7) 0.5437(6) 0.031(2) Uani 1 1 d . . .
C15 C 0.6722(9) 0.0507(8) 0.4614(6) 0.037(2) Uani 1 1 d . . .
C16 C 0.7895(9) -0.0009(8) 0.4423(7) 0.044(3) Uani 1 1 d . . .
H16 H 0.8192 -0.0179 0.3888 0.053 Uiso 1 1 calc R . .
C17 C 0.8639(9) -0.0284(8) 0.4947(7) 0.044(3) Uani 1 1 d . . .
H17 H 0.9430 -0.0622 0.4780 0.052 Uiso 1 1 calc R . .
C18 C 0.8205(9) -0.0053(8) 0.5755(7) 0.043(3) Uani 1 1 d . . .
H18 H 0.8697 -0.0211 0.6137 0.052 Uiso 1 1 calc R . .
C19 C 0.7071(9) 0.0398(8) 0.5963(6) 0.038(2) Uani 1 1 d . . .
H19 H 0.6789 0.0523 0.6507 0.045 Uiso 1 1 calc R . .
C20 C 0.0453(10) 0.4738(11) 0.1572(7) 0.058(3) Uani 1 1 d . . .
H20 H -0.0215 0.5397 0.1757 0.070 Uiso 1 1 calc R . .
C21 C 0.1208(14) 0.5083(19) 0.0933(9) 0.123(8) Uani 1 1 d . . .
H21A H 0.1908 0.4455 0.0787 0.184 Uiso 1 1 calc R . .
H21B H 0.1386 0.5610 0.1133 0.184 Uiso 1 1 calc R . .
H21C H 0.0821 0.5411 0.0464 0.184 Uiso 1 1 calc R . .
C22 C 0.0034(17) 0.4067(14) 0.1198(11) 0.114(7) Uani 1 1 d . . .
H22A H -0.0465 0.4530 0.0810 0.171 Uiso 1 1 calc R . .
H22B H -0.0381 0.3756 0.1616 0.171 Uiso 1 1 calc R . .
H22C H 0.0682 0.3488 0.0929 0.171 Uiso 1 1 calc R . .
C23 C 0.4817(10) 0.1859(10) 0.2223(7) 0.051(3) Uani 1 1 d . . .
C24 C 0.4938(13) 0.1933(13) 0.1353(8) 0.077(4) Uani 1 1 d . . .
H24A H 0.5501 0.1245 0.1160 0.116 Uiso 1 1 calc R . .
H24B H 0.5183 0.2506 0.1130 0.116 Uiso 1 1 calc R . .
H24C H 0.4210 0.2097 0.1187 0.116 Uiso 1 1 calc R . .
Pd1A Pd 0.50531(6) 0.38587(6) 0.39441(5) 0.0313(2) Uani 1 1 d . . .
O1A O 0.3473(6) 0.4661(6) 0.4427(4) 0.0445(18) Uani 1 1 d . . .
N1A N 0.6678(6) 0.3104(6) 0.3499(5) 0.0291(18) Uani 1 1 d . . .
N2A N 0.5661(7) 0.3427(6) 0.4954(5) 0.0313(19) Uani 1 1 d . . .
N3A N 0.4528(7) 0.4362(7) 0.2880(6) 0.042(2) Uani 1 1 d . . .
C1A C 0.7083(8) 0.2886(9) 0.2689(7) 0.040(3) Uani 1 1 d . . .
C2A C 0.7113(9) 0.3710(9) 0.2139(7) 0.046(3) Uani 1 1 d . . .
H2A H 0.6890 0.4405 0.2308 0.055 Uiso 1 1 calc R . .
C3A C 0.7460(10) 0.3543(10) 0.1349(7) 0.053(3) Uani 1 1 d . . .
H3A H 0.7478 0.4122 0.0975 0.063 Uiso 1 1 calc R . .
C4A C 0.7792(10) 0.2519(11) 0.1083(7) 0.051(3) Uani 1 1 d . . .
C5A C 0.7710(10) 0.1726(11) 0.1628(8) 0.058(3) Uani 1 1 d . . .
H5A H 0.7895 0.1041 0.1457 0.070 Uiso 1 1 calc R . .
C6A C 0.7362(9) 0.1891(9) 0.2436(7) 0.046(3) Uani 1 1 d . . .
H6A H 0.7317 0.1321 0.2810 0.055 Uiso 1 1 calc R . .
C7A C 0.7359(9) 0.2771(7) 0.4030(7) 0.038(3) Uani 1 1 d . . .
C8A C 0.8627(8) 0.2250(8) 0.3847(7) 0.042(3) Uani 1 1 d . . .
H8A1 H 0.8850 0.2220 0.3269 0.064 Uiso 1 1 calc R . .
H8A2 H 0.8912 0.1518 0.4108 0.064 Uiso 1 1 calc R . .
H8A3 H 0.8945 0.2672 0.4043 0.064 Uiso 1 1 calc R . .
C9A C 0.6830(8) 0.2970(7) 0.4861(6) 0.035(2) Uani 1 1 d . . .
C10A C 0.7405(9) 0.2721(8) 0.5500(7) 0.043(3) Uani 1 1 d . . .
H10A H 0.8207 0.2403 0.5428 0.052 Uiso 1 1 calc R . .
C11A C 0.6807(10) 0.2938(8) 0.6246(7) 0.044(3) Uani 1 1 d . . .
H11A H 0.7196 0.2796 0.6691 0.053 Uiso 1 1 calc R . .
C12A C 0.5648(11) 0.3359(9) 0.6353(7) 0.046(3) Uani 1 1 d . . .
H12A H 0.5236 0.3482 0.6872 0.056 Uiso 1 1 calc R . .
C13A C 0.5071(9) 0.3609(7) 0.5690(7) 0.039(3) Uani 1 1 d . . .
C14A C 0.3809(8) 0.4082(7) 0.5815(6) 0.033(2) Uani 1 1 d . . .
C15A C 0.3129(8) 0.4590(8) 0.5188(6) 0.033(2) Uani 1 1 d . . .
C16A C 0.1956(9) 0.5105(8) 0.5387(8) 0.048(3) Uani 1 1 d . . .
H16A H 0.1506 0.5472 0.4975 0.058 Uiso 1 1 calc R . .
C17A C 0.1445(11) 0.5098(10) 0.6147(8) 0.053(3) Uani 1 1 d . . .
H17A H 0.0646 0.5446 0.6265 0.064 Uiso 1 1 calc R . .
C18A C 0.2117(12) 0.4559(9) 0.6776(8) 0.060(4) Uani 1 1 d . . .
H18A H 0.1770 0.4537 0.7313 0.072 Uiso 1 1 calc R . .
C19A C 0.3245(10) 0.4087(8) 0.6592(7) 0.043(3) Uani 1 1 d . . .
H19A H 0.3683 0.3738 0.7013 0.052 Uiso 1 1 calc R . .
C20A C 0.8158(12) 0.2352(14) 0.0185(9) 0.080(5) Uani 1 1 d . . .
H20A H 0.8094 0.3079 -0.0058 0.096 Uiso 1 1 calc R . .
C21A C 0.7402(14) 0.2160(16) -0.0205(9) 0.099(6) Uani 1 1 d . . .
H21D H 0.7648 0.2175 -0.0781 0.148 Uiso 1 1 calc R . .
H21E H 0.6635 0.2721 -0.0093 0.148 Uiso 1 1 calc R . .
H21F H 0.7405 0.1454 -0.0006 0.148 Uiso 1 1 calc R . .
C22A C 0.9404(13) 0.1672(15) 0.0050(9) 0.098(6) Uani 1 1 d . . .
H22D H 0.9561 0.0940 0.0293 0.148 Uiso 1 1 calc R . .
H22E H 0.9797 0.1982 0.0292 0.148 Uiso 1 1 calc R . .
H22F H 0.9668 0.1650 -0.0524 0.148 Uiso 1 1 calc R . .
C23A C 0.4234(9) 0.4756(9) 0.2258(8) 0.044(3) Uani 1 1 d . . .
C24A C 0.3927(11) 0.5200(11) 0.1469(7) 0.061(3) Uani 1 1 d . . .
H24D H 0.4545 0.5344 0.1138 0.092 Uiso 1 1 calc R . .
H24E H 0.3242 0.5872 0.1513 0.092 Uiso 1 1 calc R . .
H24F H 0.3788 0.4683 0.1224 0.092 Uiso 1 1 calc R . .
S1 S 0.0505(3) 0.8023(3) 0.2747(2) 0.0575(9) Uani 1 1 d . . .
O2 O 0.1447(9) 0.7236(7) 0.2310(6) 0.088(3) Uani 1 1 d . . .
O3 O -0.0595(10) 0.8271(13) 0.2562(7) 0.124(5) Uani 1 1 d . . .
O4 O 0.0542(7) 0.7958(8) 0.3573(5) 0.068(3) Uani 1 1 d . . .
C25 C 0.0682(11) 0.9265(11) 0.2360(9) 0.063(4) Uani 1 1 d . . .
F1 F 0.1723(7) 0.9130(6) 0.2450(5) 0.076(2) Uani 1 1 d . . .
F2 F 0.0575(8) 0.9510(7) 0.1612(5) 0.093(3) Uani 1 1 d . . .
F3 F -0.0034(9) 1.0074(7) 0.2777(6) 0.112(4) Uani 1 1 d . . .
S2 S 0.6245(4) 0.6712(3) 0.0710(3) 0.0935(14) Uani 1 1 d DU A .
O5 O 0.6816(14) 0.7270(12) 0.0145(8) 0.149(5) Uani 1 1 d DU . .
O6 O 0.5801(9) 0.6202(8) 0.0299(6) 0.075(3) Uani 1 1 d . . .
O7 O 0.6964(12) 0.6100(9) 0.1302(8) 0.120(5) Uani 1 1 d . . .
C26 C 0.5068(14) 0.7838(12) 0.1180(9) 0.141(7) Uani 1 1 d DU . .
F4 F 0.5516(10) 0.8351(10) 0.1528(8) 0.146(5) Uani 1 1 d . A .
F5 F 0.4569(12) 0.8539(10) 0.0593(8) 0.159(6) Uani 1 1 d D A .
F6B F 0.424(2) 0.766(2) 0.1657(15) 0.148(8) Uani 0.50 1 d PDU A 1
F6C F 0.512(3) 0.6901(19) 0.1609(17) 0.170(8) Uani 0.50 1 d PDU A 2
N4 N 0.7352(14) 0.9558(12) 0.1069(9) 0.104(5) Uani 1 1 d . . .
C27 C 0.7858(14) 0.8674(13) 0.1155(8) 0.069(4) Uani 1 1 d . . .
C28 C 0.8524(17) 0.7528(12) 0.1266(10) 0.103(6) Uani 1 1 d . . .
H28A H 0.8916 0.7250 0.0750 0.154 Uiso 1 1 calc R . .
H28B H 0.8028 0.7170 0.1506 0.154 Uiso 1 1 calc R . .
H28C H 0.9081 0.7387 0.1619 0.154 Uiso 1 1 calc R . .
N5 N 0.3446(12) 0.0429(10) 0.2064(8) 0.080(4) Uani 1 1 d . . .
C29 C 0.2989(16) 0.0601(12) 0.1522(10) 0.082(5) Uani 1 1 d . . .
C30 C 0.244(2) 0.0765(17) 0.0821(12) 0.140(9) Uani 1 1 d . . .
H30A H 0.2844 0.0137 0.0509 0.210 Uiso 1 1 calc R . .
H30B H 0.2449 0.1409 0.0493 0.210 Uiso 1 1 calc R . .
H30C H 0.1656 0.0859 0.0991 0.210 Uiso 1 1 calc R . .

loop_
_atom_site_aniso_label
_atom_site_aniso_U_11
_atom_site_aniso_U_22
_atom_site_aniso_U_33
_atom_site_aniso_U_23
_atom_site_aniso_U_13
_atom_site_aniso_U_12
Pd1 0.0291(4) 0.0328(4) 0.0356(5) -0.0006(3) -0.0045(3) -0.0183(3)
O1 0.035(4) 0.051(4) 0.038(4) -0.012(3) -0.009(3) -0.015(3)
N1 0.035(5) 0.039(5) 0.039(5) 0.007(4) -0.009(4) -0.023(4)
N2 0.030(4) 0.027(4) 0.035(5) -0.003(3) -0.005(3) -0.019(3)
N3 0.033(5) 0.040(5) 0.043(6) -0.004(4) -0.009(4) -0.016(4)
C1 0.024(5) 0.035(5) 0.037(6) -0.005(4) -0.001(4) -0.015(4)
C2 0.066(8) 0.035(6) 0.060(8) 0.002(5) -0.019(6) -0.022(6)
C3 0.041(7) 0.067(8) 0.056(8) -0.006(6) -0.023(6) -0.022(6)
C4 0.031(6) 0.046(6) 0.042(6) 0.000(5) -0.003(5) -0.020(5)
C5 0.033(6) 0.034(5) 0.043(6) 0.013(5) -0.007(5) -0.019(5)
C6 0.030(6) 0.037(6) 0.058(7) -0.001(5) -0.003(5) -0.020(5)
C7 0.033(6) 0.034(5) 0.048(7) 0.001(5) -0.009(5) -0.022(5)
C8 0.024(6) 0.052(7) 0.059(8) 0.009(6) -0.007(5) -0.013(5)
C9 0.033(6) 0.032(5) 0.039(6) -0.009(4) -0.001(4) -0.018(4)
C10 0.042(6) 0.041(6) 0.036(6) -0.005(5) 0.002(5) -0.020(5)
C11 0.064(8) 0.041(6) 0.040(7) -0.006(5) -0.002(6) -0.028(6)
C12 0.045(7) 0.040(6) 0.035(6) -0.002(5) -0.006(5) -0.021(5)
C13 0.042(6) 0.022(5) 0.040(6) -0.004(4) -0.006(5) -0.014(4)
C14 0.042(6) 0.025(5) 0.032(6) 0.008(4) -0.004(4) -0.024(4)
C15 0.045(6) 0.031(5) 0.045(6) -0.004(4) -0.005(5) -0.024(5)
C16 0.029(6) 0.043(6) 0.059(7) -0.005(5) 0.004(5) -0.017(5)
C17 0.031(6) 0.041(6) 0.063(8) -0.011(5) -0.013(5) -0.014(5)
C18 0.038(6) 0.037(6) 0.066(8) 0.009(5) -0.028(6) -0.021(5)
C19 0.041(6) 0.045(6) 0.035(6) 0.003(5) -0.010(5) -0.025(5)
C20 0.041(7) 0.076(9) 0.058(8) 0.022(7) -0.018(6) -0.029(6)
C21 0.076(12) 0.23(2) 0.063(10) 0.060(13) -0.025(9) -0.076(14)
C22 0.152(18) 0.108(13) 0.131(16) 0.043(12) -0.111(14) -0.080(13)
C23 0.045(7) 0.065(8) 0.043(7) 0.004(6) 0.000(6) -0.026(6)
C24 0.073(10) 0.104(12) 0.052(9) -0.015(8) 0.006(7) -0.038(9)
Pd1A 0.0238(4) 0.0311(4) 0.0424(5) -0.0068(3) -0.0005(3) -0.0148(3)
O1A 0.031(4) 0.049(4) 0.051(5) -0.010(3) 0.006(3) -0.017(3)
N1A 0.021(4) 0.031(4) 0.040(5) -0.007(3) -0.001(3) -0.015(3)
N2A 0.029(5) 0.032(4) 0.036(5) -0.009(3) 0.005(4) -0.018(4)
N3A 0.019(5) 0.046(5) 0.059(6) -0.012(5) 0.003(4) -0.015(4)
C1A 0.027(6) 0.047(6) 0.056(7) -0.014(5) -0.007(5) -0.020(5)
C2A 0.043(7) 0.042(6) 0.060(8) -0.004(5) 0.005(5) -0.028(5)
C3A 0.053(8) 0.070(8) 0.052(8) -0.013(6) 0.005(6) -0.044(7)
C4A 0.037(7) 0.078(9) 0.046(7) -0.012(6) 0.002(5) -0.033(6)
C5A 0.042(7) 0.066(8) 0.068(9) -0.026(7) 0.006(6) -0.023(6)
C6A 0.028(6) 0.047(6) 0.063(8) -0.008(5) 0.000(5) -0.017(5)
C7A 0.036(6) 0.020(5) 0.059(7) -0.011(4) -0.003(5) -0.011(4)
C8A 0.024(5) 0.044(6) 0.060(7) -0.014(5) -0.002(5) -0.014(5)
C9A 0.032(6) 0.025(5) 0.054(7) -0.002(4) -0.001(5) -0.020(4)
C10A 0.040(6) 0.033(5) 0.069(8) 0.006(5) -0.036(6) -0.018(5)
C11A 0.047(7) 0.036(6) 0.049(7) -0.015(5) -0.013(5) -0.010(5)
C12A 0.067(8) 0.046(6) 0.034(6) -0.009(5) -0.010(6) -0.028(6)
C13A 0.035(6) 0.026(5) 0.066(8) -0.006(5) -0.013(5) -0.019(4)
C14A 0.030(5) 0.027(5) 0.048(6) -0.012(4) 0.010(5) -0.020(4)
C15A 0.022(5) 0.040(5) 0.040(6) -0.009(4) 0.005(4) -0.018(4)
C16A 0.033(6) 0.040(6) 0.074(9) -0.023(6) 0.003(6) -0.017(5)
C17A 0.044(7) 0.059(8) 0.066(8) -0.021(6) 0.008(6) -0.032(6)
C18A 0.067(9) 0.050(7) 0.074(9) -0.027(7) 0.018(7) -0.039(7)
C19A 0.044(7) 0.042(6) 0.053(7) -0.020(5) -0.002(5) -0.024(5)
C20A 0.055(9) 0.129(13) 0.080(11) -0.049(10) 0.020(8) -0.060(9)
C21A 0.070(11) 0.161(18) 0.058(10) -0.013(10) -0.005(8) -0.043(11)
C22A 0.059(10) 0.152(17) 0.068(11) -0.034(10) 0.013(8) -0.029(10)
C23A 0.024(6) 0.053(7) 0.061(8) -0.014(6) 0.004(5) -0.023(5)
C24A 0.053(8) 0.070(9) 0.055(8) -0.003(6) -0.004(6) -0.021(7)
S1 0.0428(18) 0.090(2) 0.056(2) -0.0185(17) 0.0065(14) -0.0441(17)
O2 0.101(8) 0.058(6) 0.102(8) -0.029(5) 0.027(6) -0.041(6)
O3 0.076(8) 0.264(17) 0.082(8) -0.035(9) 0.002(6) -0.115(10)
O4 0.042(5) 0.110(7) 0.060(6) -0.006(5) 0.009(4) -0.046(5)
C25 0.045(8) 0.062(8) 0.070(10) -0.011(7) 0.007(7) -0.016(6)
F1 0.063(5) 0.076(5) 0.106(6) 0.005(4) -0.016(4) -0.047(4)
F2 0.116(8) 0.095(6) 0.063(6) 0.012(5) -0.028(5) -0.039(6)
F3 0.119(8) 0.073(6) 0.108(7) -0.032(5) -0.010(6) -0.001(6)
S2 0.107(4) 0.073(3) 0.113(4) -0.004(2) -0.039(3) -0.040(2)
O5 0.180(12) 0.159(11) 0.142(11) 0.007(8) -0.012(8) -0.114(9)
O6 0.083(7) 0.083(7) 0.082(7) -0.013(5) -0.018(5) -0.051(6)
O7 0.172(13) 0.076(7) 0.134(11) 0.034(7) -0.102(10) -0.054(8)
C26 0.138(15) 0.163(16) 0.140(16) -0.058(13) -0.033(10) -0.059(12)
F4 0.129(10) 0.156(10) 0.178(12) -0.084(9) -0.060(9) -0.043(8)
F5 0.155(12) 0.141(10) 0.150(11) -0.051(8) -0.086(9) 0.006(8)
F6B 0.142(16) 0.166(17) 0.127(15) -0.048(13) 0.004(11) -0.053(12)
F6C 0.166(17) 0.204(19) 0.143(15) -0.039(15) -0.009(11) -0.077(15)
N4 0.137(14) 0.081(10) 0.106(12) 0.002(9) -0.001(10) -0.067(10)
C27 0.086(11) 0.074(10) 0.055(9) -0.001(7) 0.003(7) -0.047(9)
C28 0.139(17) 0.073(11) 0.096(13) -0.003(9) -0.040(12) -0.035(11)
N5 0.104(11) 0.074(8) 0.073(9) -0.007(7) -0.016(8) -0.046(8)
C29 0.108(14) 0.071(10) 0.078(12) 0.006(9) -0.019(10) -0.049(10)
C30 0.20(3) 0.137(18) 0.140(19) 0.035(15) -0.112(18) -0.103(18)

loop_
_atom_type_symbol
_atom_type_description
_atom_type_scat_dispersion_real
_atom_type_scat_dispersion_imag
_atom_type_scat_source
C C 0.0033 0.0016 'International Tables Vol C Tables 4.2.6.8 and 6.1.1.4'
H H 0.0000 0.0000 'International Tables Vol C Tables 4.2.6.8 and 6.1.1.4'
N N 0.0061 0.0033 'International Tables Vol C Tables 4.2.6.8 and 6.1.1.4'
O O 0.0106 0.0060 'International Tables Vol C Tables 4.2.6.8 and 6.1.1.4'
S S 0.1246 0.1234 'International Tables Vol C Tables 4.2.6.8 and 6.1.1.4'
Pd Pd -0.9988 1.0072 'International Tables Vol C Tables 4.2.6.8 and 6.1.1.4'
F F 0.0171 0.0103 'International Tables Vol C Tables 4.2.6.8 and 6.1.1.4'

loop_
_geom_angle_atom_site_label_1
_geom_angle_atom_site_label_2
_geom_angle_atom_site_label_3
_geom_angle
N2 Pd1 O1 94.5(3)
N2 Pd1 N3 177.3(3)
O1 Pd1 N3 87.4(3)
N2 Pd1 N1 82.0(3)
O1 Pd1 N1 175.0(3)
N3 Pd1 N1 95.9(3)
C15 O1 Pd1 123.7(6)
C7 N1 C1 120.7(9)
C7 N1 Pd1 115.6(7)
C1 N1 Pd1 123.4(6)
C13 N2 C9 119.8(8)
C13 N2 Pd1 126.8(7)
C9 N2 Pd1 113.1(6)
C23 N3 Pd1 178.8(10)
C6 C1 C2 121.1(10)
C6 C1 N1 119.4(9)
C2 C1 N1 119.4(9)
C3 C2 C1 118.4(10)
C3 C2 H2 120.8
C1 C2 H2 120.8
C2 C3 C4 121.4(11)
C2 C3 H3 119.3
C4 C3 H3 119.3
C5 C4 C3 118.4(10)
C5 C4 C20 118.8(10)
C3 C4 C20 122.7(10)
C4 C5 C6 122.5(9)
C4 C5 H5 118.7
C6 C5 H5 118.7
C1 C6 C5 118.1(10)
C1 C6 H6 120.9
C5 C6 H6 120.9
N1 C7 C8 127.6(10)
N1 C7 C9 114.0(9)
C8 C7 C9 118.4(9)
C7 C8 H8A 109.5
C7 C8 H8B 109.5
H8A C8 H8B 109.5
C7 C8 H8C 109.5
H8A C8 H8C 109.5
H8B C8 H8C 109.5
C10 C9 N2 122.1(10)
C10 C9 C7 123.7(10)
N2 C9 C7 114.2(8)
C9 C10 C11 118.9(10)
C9 C10 H10 120.6
C11 C10 H10 120.6
C12 C11 C10 119.8(10)
C12 C11 H11 120.1
C10 C11 H11 120.1
C11 C12 C13 120.9(10)
C11 C12 H12 119.5
C13 C12 H12 119.5
N2 C13 C12 118.4(10)
N2 C13 C14 120.1(9)
C12 C13 C14 121.4(9)
C19 C14 C15 117.1(10)
C19 C14 C13 118.8(9)
C15 C14 C13 123.8(9)
O1 C15 C16 116.1(10)
O1 C15 C14 127.1(10)
C16 C15 C14 116.8(10)
C17 C16 C15 124.7(11)
C17 C16 H16 117.7
C15 C16 H16 117.7
C16 C17 C18 118.2(10)
C16 C17 H17 120.9
C18 C17 H17 120.9
C19 C18 C17 118.2(10)
C19 C18 H18 120.9
C17 C18 H18 120.9
C18 C19 C14 124.8(10)
C18 C19 H19 117.6
C14 C19 H19 117.6
C21 C20 C22 107.9(14)
C21 C20 C4 110.7(10)
C22 C20 C4 113.2(11)
C21 C20 H20 108.3
C22 C20 H20 108.3
C4 C20 H20 108.3
C20 C21 H21A 109.5
C20 C21 H21B 109.5
H21A C21 H21B 109.5
C20 C21 H21C 109.5
H21A C21 H21C 109.5
H21B C21 H21C 109.5
C20 C22 H22A 109.5
C20 C22 H22B 109.5
H22A C22 H22B 109.5
C20 C22 H22C 109.5
H22A C22 H22C 109.5
H22B C22 H22C 109.5
N3 C23 C24 179.6(17)
C23 C24 H24A 109.5
C23 C24 H24B 109.5
H24A C24 H24B 109.5
C23 C24 H24C 109.5
H24A C24 H24C 109.5
H24B C24 H24C 109.5
N2A Pd1A O1A 95.0(3)
N2A Pd1A N3A 174.9(3)
O1A Pd1A N3A 87.8(3)
N2A Pd1A N1A 82.5(3)
O1A Pd1A N1A 176.1(3)
N3A Pd1A N1A 94.5(3)
C15A O1A Pd1A 123.3(7)
C7A N1A C1A 121.3(8)
C7A N1A Pd1A 113.8(7)
C1A N1A Pd1A 124.8(6)
C13A N2A C9A 119.5(9)
C13A N2A Pd1A 127.0(7)
C9A N2A Pd1A 113.2(6)
C23A N3A Pd1A 172.8(9)
C2A C1A C6A 119.4(11)
C2A C1A N1A 118.8(10)
C6A C1A N1A 121.6(10)
C3A C2A C1A 120.7(11)
C3A C2A H2A 119.7
C1A C2A H2A 119.7
C2A C3A C4A 120.7(11)
C2A C3A H3A 119.7
C4A C3A H3A 119.7
C5A C4A C3A 117.9(11)
C5A C4A C20A 122.1(13)
C3A C4A C20A 119.9(12)
C4A C5A C6A 121.6(12)
C4A C5A H5A 119.2
C6A C5A H5A 119.2
C1A C6A C5A 119.6(11)
C1A C6A H6A 120.2
C5A C6A H6A 120.2
N1A C7A C9A 116.3(9)
N1A C7A C8A 124.6(10)
C9A C7A C8A 119.1(10)
C7A C8A H8A1 109.5
C7A C8A H8A2 109.5
H8A1 C8A H8A2 109.5
C7A C8A H8A3 109.5
H8A1 C8A H8A3 109.5
H8A2 C8A H8A3 109.5
C10A C9A N2A 121.4(10)
C10A C9A C7A 125.1(10)
N2A C9A C7A 113.5(9)
C11A C10A C9A 119.2(10)
C11A C10A H10A 120.4
C9A C10A H10A 120.4
C10A C11A C12A 120.2(11)
C10A C11A H11A 119.9
C12A C11A H11A 119.9
C11A C12A C13A 119.9(11)
C11A C12A H12A 120.1
C13A C12A H12A 120.1
N2A C13A C12A 119.8(10)
N2A C13A C14A 121.0(10)
C12A C13A C14A 119.2(10)
C19A C14A C15A 117.2(9)
C19A C14A C13A 118.7(10)
C15A C14A C13A 124.1(9)
O1A C15A C16A 113.7(10)
O1A C15A C14A 127.4(9)
C16A C15A C14A 118.8(9)
C17A C16A C15A 122.0(12)
C17A C16A H16A 119.0
C15A C16A H16A 119.0
C16A C17A C18A 119.5(12)
C16A C17A H17A 120.3
C18A C17A H17A 120.3
C19A C18A C17A 118.9(12)
C19A C18A H18A 120.6
C17A C18A H18A 120.6
C18A C19A C14A 123.5(12)
C18A C19A H19A 118.2
C14A C19A H19A 118.2
C21A C20A C22A 120.5(14)
C21A C20A C4A 116.0(12)
C22A C20A C4A 108.6(13)
C21A C20A H20A 103.0
C22A C20A H20A 103.0
C4A C20A H20A 103.0
C20A C21A H21D 109.5
C20A C21A H21E 109.5
H21D C21A H21E 109.5
C20A C21A H21F 109.5
H21D C21A H21F 109.5
H21E C21A H21F 109.5
C20A C22A H22D 109.5
C20A C22A H22E 109.5
H22D C22A H22E 109.5
C20A C22A H22F 109.5
H22D C22A H22F 109.5
H22E C22A H22F 109.5
N3A C23A C24A 176.9(12)
C23A C24A H24D 109.5
C23A C24A H24E 109.5
H24D C24A H24E 109.5
C23A C24A H24F 109.5
H24D C24A H24F 109.5
H24E C24A H24F 109.5
O4 S1 O2 115.6(6)
O4 S1 O3 113.5(6)
O2 S1 O3 117.4(8)
O4 S1 C25 103.5(6)
O2 S1 C25 101.9(6)
O3 S1 C25 101.8(8)
F2 C25 F3 110.1(11)
F2 C25 F1 108.2(11)
F3 C25 F1 106.3(13)
F2 C25 S1 112.4(11)
F3 C25 S1 110.8(10)
F1 C25 S1 108.8(9)
O6 S2 O7 120.0(7)
O6 S2 O5 110.0(8)
O7 S2 O5 108.3(10)
O6 S2 C26 108.2(9)
O7 S2 C26 107.5(8)
O5 S2 C26 101.0(10)
F6B C26 F5 105(2)
F6B C26 F4 112.9(18)
F5 C26 F4 105.2(15)
F6B C26 F6C 52.2(17)
F5 C26 F6C 142(3)
F4 C26 F6C 112(2)
F6B C26 S2 118.9(17)
F5 C26 S2 106.8(10)
F4 C26 S2 107.1(12)
F6C C26 S2 71.0(15)
N4 C27 C28 179(2)
C27 C28 H28A 109.5
C27 C28 H28B 109.5
H28A C28 H28B 109.5
C27 C28 H28C 109.5
H28A C28 H28C 109.5
H28B C28 H28C 109.5
N5 C29 C30 177.2(19)
C29 C30 H30A 109.5
C29 C30 H30B 109.5
H30A C30 H30B 109.5
C29 C30 H30C 109.5
H30A C30 H30C 109.5
H30B C30 H30C 109.5

loop_
_geom_bond_atom_site_label_1
_geom_bond_atom_site_label_2
_geom_bond_distance
Pd1 N2 1.953(8)
Pd1 O1 1.959(7)
Pd1 N3 2.007(9)
Pd1 N1 2.017(8)
O1 C15 1.312(12)
N1 C7 1.277(13)
N1 C1 1.452(12)
N2 C13 1.382(12)
N2 C9 1.389(12)
N3 C23 1.138(13)
C1 C6 1.369(13)
C1 C2 1.385(15)
C2 C3 1.383(15)
C2 H2 0.9500
C3 C4 1.383(15)
C3 H3 0.9500
C4 C5 1.342(15)
C4 C20 1.536(15)
C5 C6 1.394(14)
C5 H5 0.9500
C6 H6 0.9500
C7 C8 1.472(14)
C7 C9 1.515(14)
C8 H8A 0.9800
C8 H8B 0.9800
C8 H8C 0.9800
C9 C10 1.337(14)
C10 C11 1.405(16)
C10 H10 0.9500
C11 C12 1.374(15)
C11 H11 0.9500
C12 C13 1.389(14)
C12 H12 0.9500
C13 C14 1.474(14)
C14 C19 1.394(14)
C14 C15 1.437(14)
C15 C16 1.398(14)
C16 C17 1.355(15)
C16 H16 0.9500
C17 C18 1.424(16)
C17 H17 0.9500
C18 C19 1.353(15)
C18 H18 0.9500
C19 H19 0.9500
C20 C21 1.503(18)
C20 C22 1.532(19)
C20 H20 1.0000
C21 H21A 0.9800
C21 H21B 0.9800
C21 H21C 0.9800
C22 H22A 0.9800
C22 H22B 0.9800
C22 H22C 0.9800
C23 C24 1.462(17)
C24 H24A 0.9800
C24 H24B 0.9800
C24 H24C 0.9800
Pd1A N2A 1.951(8)
Pd1A O1A 1.979(7)
Pd1A N3A 1.994(10)
Pd1A N1A 1.997(8)
O1A C15A 1.301(12)
N1A C7A 1.297(13)
N1A C1A 1.420(13)
N2A C13A 1.349(13)
N2A C9A 1.385(12)
N3A C23A 1.176(14)
C1A C2A 1.371(14)
C1A C6A 1.379(15)
C2A C3A 1.367(16)
C2A H2A 0.9500
C3A C4A 1.411(17)
C3A H3A 0.9500
C4A C5A 1.353(17)
C4A C20A 1.545(18)
C5A C6A 1.396(16)
C5A H5A 0.9500
C6A H6A 0.9500
C7A C9A 1.473(15)
C7A C8A 1.506(14)
C8A H8A1 0.9800
C8A H8A2 0.9800
C8A H8A3 0.9800
C9A C10A 1.372(14)
C10A C11A 1.371(15)
C10A H10A 0.9500
C11A C12A 1.374(16)
C11A H11A 0.9500
C12A C13A 1.407(15)
C12A H12A 0.9500
C13A C14A 1.495(14)
C14A C19A 1.399(14)
C14A C15A 1.433(14)
C15A C16A 1.399(14)
C16A C17A 1.350(16)
C16A H16A 0.9500
C17A C18A 1.435(18)
C17A H17A 0.9500
C18A C19A 1.342(16)
C18A H18A 0.9500
C19A H19A 0.9500
C20A C21A 1.44(2)
C20A C22A 1.50(2)
C20A H20A 1.0000
C21A H21D 0.9800
C21A H21E 0.9800
C21A H21F 0.9800
C22A H22D 0.9800
C22A H22E 0.9800
C22A H22F 0.9800
C23A C24A 1.454(17)
C24A H24D 0.9800
C24A H24E 0.9800
C24A H24F 0.9800
S1 O4 1.416(9)
S1 O2 1.423(10)
S1 O3 1.434(11)
S1 C25 1.838(14)
C25 F2 1.294(15)
C25 F3 1.317(14)
C25 F1 1.348(15)
S2 O6 1.419(10)
S2 O7 1.436(11)
S2 O5 1.448(8)
S2 C26 1.821(10)
C26 F6B 1.326(10)
C26 F5 1.337(10)
C26 F4 1.36(2)
C26 F6C 1.366(10)
N4 C27 1.112(18)
C27 C28 1.44(2)
C28 H28A 0.9800
C28 H28B 0.9800
C28 H28C 0.9800
N5 C29 1.145(19)
C29 C30 1.46(2)
C30 H30A 0.9800
C30 H30B 0.9800
C30 H30C 0.9800

loop_
_geom_torsion_atom_site_label_1
_geom_torsion_atom_site_label_2
_geom_torsion_atom_site_label_3
_geom_torsion_atom_site_label_4
_geom_torsion
N2 Pd1 O1 C15 -16.5(8)
N3 Pd1 O1 C15 165.4(8)
N1 Pd1 O1 C15 -64(4)
N2 Pd1 N1 C7 -9.1(7)
N3 Pd1 N1 C7 169.1(7)
N2 Pd1 N1 C1 176.1(8)
N3 Pd1 N1 C1 -5.7(8)
O1 Pd1 N2 C13 5.9(7)
N1 Pd1 N2 C13 -177.8(8)
O1 Pd1 N2 C9 -167.7(6)
N1 Pd1 N2 C9 8.6(6)
C7 N1 C1 C6 89.7(12)
Pd1 N1 C1 C6 -95.8(10)
C7 N1 C1 C2 -94.5(12)
Pd1 N1 C1 C2 80.0(11)
C6 C1 C2 C3 -1.3(17)
N1 C1 C2 C3 -177.0(10)
C1 C2 C3 C4 0.5(18)
C2 C3 C4 C5 0.7(17)
C2 C3 C4 C20 179.7(11)
C3 C4 C5 C6 -1.3(16)
C20 C4 C5 C6 179.7(10)
C2 C1 C6 C5 0.7(15)
N1 C1 C6 C5 176.5(9)
C4 C5 C6 C1 0.6(15)
C1 N1 C7 C8 -0.3(16)
Pd1 N1 C7 C8 -175.2(9)
C1 N1 C7 C9 -177.8(8)
Pd1 N1 C7 C9 7.3(11)
C13 N2 C9 C10 -2.5(13)
Pd1 N2 C9 C10 171.5(8)
C13 N2 C9 C7 178.6(8)
Pd1 N2 C9 C7 -7.4(10)
N1 C7 C9 C10 -178.9(9)
C8 C7 C9 C10 3.4(15)
N1 C7 C9 N2 0.0(12)
C8 C7 C9 N2 -177.7(9)
N2 C9 C10 C11 2.2(15)
C7 C9 C10 C11 -179.1(9)
C9 C10 C11 C12 -2.0(16)
C10 C11 C12 C13 2.1(16)
C9 N2 C13 C12 2.6(13)
Pd1 N2 C13 C12 -170.6(7)
C9 N2 C13 C14 -177.2(8)
Pd1 N2 C13 C14 9.7(12)
C11 C12 C13 N2 -2.4(15)
C11 C12 C13 C14 177.3(9)
N2 C13 C14 C19 166.1(8)
C12 C13 C14 C19 -13.6(13)
N2 C13 C14 C15 -19.9(13)
C12 C13 C14 C15 160.4(9)
Pd1 O1 C15 C16 -168.9(7)
Pd1 O1 C15 C14 12.0(13)
C19 C14 C15 O1 -177.2(9)
C13 C14 C15 O1 8.6(15)
C19 C14 C15 C16 3.6(13)
C13 C14 C15 C16 -170.5(9)
O1 C15 C16 C17 176.6(10)
C14 C15 C16 C17 -4.1(15)
C15 C16 C17 C18 1.2(16)
C16 C17 C18 C19 2.1(15)
C17 C18 C19 C14 -2.4(15)
C15 C14 C19 C18 -0.5(14)
C13 C14 C19 C18 173.9(9)
C5 C4 C20 C21 65.1(17)
C3 C4 C20 C21 -113.8(15)
C5 C4 C20 C22 -173.6(13)
C3 C4 C20 C22 7.5(18)
N2A Pd1A O1A C15A -12.9(8)
N3A Pd1A O1A C15A 171.4(8)
N2A Pd1A N1A C7A -4.9(7)
N3A Pd1A N1A C7A 170.9(7)
N2A Pd1A N1A C1A 172.0(8)
N3A Pd1A N1A C1A -12.2(8)
O1A Pd1A N2A C13A 4.4(8)
N1A Pd1A N2A C13A -178.6(8)
O1A Pd1A N2A C9A -170.0(6)
N1A Pd1A N2A C9A 7.1(6)
C7A N1A C1A C2A -107.2(11)
Pd1A N1A C1A C2A 76.2(11)
C7A N1A C1A C6A 78.0(13)
Pd1A N1A C1A C6A -98.7(10)
C6A C1A C2A C3A -2.7(17)
N1A C1A C2A C3A -177.7(10)
C1A C2A C3A C4A 0.2(18)
C2A C3A C4A C5A 2.7(18)
C2A C3A C4A C20A 178.7(11)
C3A C4A C5A C6A -3.0(18)
C20A C4A C5A C6A -179.0(11)
C2A C1A C6A C5A 2.4(16)
N1A C1A C6A C5A 177.2(10)
C4A C5A C6A C1A 0.5(18)
C1A N1A C7A C9A -175.1(8)
Pd1A N1A C7A C9A 1.9(10)
C1A N1A C7A C8A 7.5(14)
Pd1A N1A C7A C8A -175.5(7)
C13A N2A C9A C10A -1.7(13)
Pd1A N2A C9A C10A 173.1(7)
C13A N2A C9A C7A 177.2(8)
Pd1A N2A C9A C7A -8.0(9)
N1A C7A C9A C10A -177.1(9)
C8A C7A C9A C10A 0.4(14)
N1A C7A C9A N2A 4.0(12)
C8A C7A C9A N2A -178.5(8)
N2A C9A C10A C11A -0.4(14)
C7A C9A C10A C11A -179.2(9)
C9A C10A C11A C12A 2.5(15)
C10A C11A C12A C13A -2.5(16)
C9A N2A C13A C12A 1.7(13)
Pd1A N2A C13A C12A -172.3(7)
C9A N2A C13A C14A -178.8(8)
Pd1A N2A C13A C14A 7.1(12)
C11A C12A C13A N2A 0.3(15)
C11A C12A C13A C14A -179.1(9)
N2A C13A C14A C19A 169.4(9)
C12A C13A C14A C19A -11.1(13)
N2A C13A C14A C15A -14.3(14)
C12A C13A C14A C15A 165.2(9)
Pd1A O1A C15A C16A -171.6(7)
Pd1A O1A C15A C14A 10.1(14)
C19A C14A C15A O1A -178.6(9)
C13A C14A C15A O1A 5.0(16)
C19A C14A C15A C16A 3.2(14)
C13A C14A C15A C16A -173.2(9)
O1A C15A C16A C17A 178.7(10)
C14A C15A C16A C17A -2.9(15)
C15A C16A C17A C18A 0.9(17)
C16A C17A C18A C19A 0.9(17)
C17A C18A C19A C14A -0.5(16)
C15A C14A C19A C18A -1.5(15)
C13A C14A C19A C18A 175.0(9)
C5A C4A C20A C21A 65(2)
C3A C4A C20A C21A -110.7(17)
C5A C4A C20A C22A -74.3(16)
C3A C4A C20A C22A 109.9(16)
O4 S1 C25 F2 -174.6(9)
O2 S1 C25 F2 65.1(11)
O3 S1 C25 F2 -56.6(11)
O4 S1 C25 F3 -50.9(12)
O2 S1 C25 F3 -171.3(11)
O3 S1 C25 F3 67.0(12)
O4 S1 C25 F1 65.6(10)
O2 S1 C25 F1 -54.8(11)
O3 S1 C25 F1 -176.5(10)
O6 S2 C26 F6B 54(2)
O7 S2 C26 F6B -77(2)
O5 S2 C26 F6B 170(2)
O6 S2 C26 F5 -64.2(17)
O7 S2 C26 F5 164.8(14)
O5 S2 C26 F5 51.4(17)
O6 S2 C26 F4 -176.4(11)
O7 S2 C26 F4 52.6(14)
O5 S2 C26 F4 -60.9(14)
O6 S2 C26 F6C 75.7(18)
O7 S2 C26 F6C -55.3(19)
O5 S2 C26 F6C -168.7(19)
